data_4316380
loop_
_publ_author_name
'Joaqu\'in Sanchiz'
'Jorge Pas\'an'
'Oscar Fabelo'
'Francesc Lloret'
'Miguel Julve'
'Catalina Ruiz-P\'erez'

_publ_contact_author_address
;
 Laboratorio de Rayos X y Materiales Moleculares
 Dpto. F\'isica Fundamental II. Facultad de F\'isica
 Universidad de La Laguna
 E-38204. La Laguna. Tenerife
 Spain
;
_publ_contact_author_email caruiz@ull.es
_publ_contact_author_name 'Professor Catalina Ruiz-P\'erez'
_publ_section_title
;
 [Cu3(Hmesox)3]3-: a Precursor for the Rational Design of Chiral
 Molecule-Based Magnets (H4mesox = 2-dihydroxymalonic acid)
;
_journal_name_full 'Inorganic Chemistry'
_journal_page_first 7880
_journal_page_last 7889
_journal_paper_doi 10.1021/ic100786j
_journal_volume 49
_journal_year 2010
_chemical_formula_sum 'C57 H43 Cl Co Cu3 O18 P2'
_chemical_formula_weight 1362.85
_chemical_name_systematic
;
 ?
;
_space_group_IT_number 19
_symmetry_cell_setting orthorhombic
_symmetry_space_group_name_Hall 'P 2ac 2ab'
_symmetry_space_group_name_H-M 'P 21 21 21'
_atom_sites_solution_hydrogens geom
_atom_sites_solution_primary direct
_atom_sites_solution_secondary difmap
_audit_creation_method SHELXL-97
_cell_angle_alpha 90.00
_cell_angle_beta 90.00
_cell_angle_gamma 90.00
_cell_formula_units_Z 4
_cell_length_a 17.709(6)
_cell_length_b 17.992(12)
_cell_length_c 18.445(11)
_cell_measurement_temperature 293(2)
_cell_volume 5877(6)
_computing_cell_refinement 'Dirax/lsq (Duisenberg & Schreurs, 1989-2000)'
_computing_data_collection 'Collect (Nonius BV, 1997-2000)'
_computing_data_reduction 'EvalCCD (Duisenberg & Schreurs 1990-2000)'
_computing_molecular_graphics CRYSTALMAKER
_computing_publication_material 'PARST97 (Nardelli, 1997)'
_computing_structure_refinement 'SHELXL-97 (Sheldrick, 1997)'
_computing_structure_solution 'SHELXS-97 (Sheldrick, 1997)'
_diffrn_ambient_temperature 293(2)
_diffrn_detector 'CCD plate'
_diffrn_detector_area_resol_mean 9
_diffrn_measured_fraction_theta_full 0.964
_diffrn_measured_fraction_theta_max 0.964
_diffrn_measurement_device '95mm CCD camera on \k-goniostat'
_diffrn_measurement_device_type KappaCCD
_diffrn_measurement_method 'CCD rotation images, thick slices'
_diffrn_radiation_monochromator 'horizonally mounted graphite crystal'
_diffrn_radiation_probe x-ray
_diffrn_radiation_source 'fine-focus sealed tube'
_diffrn_radiation_type MoK\a
_diffrn_radiation_wavelength 0.71073
_diffrn_reflns_av_R_equivalents 0.0744
_diffrn_reflns_av_sigmaI/netI 0.0996
_diffrn_reflns_limit_h_max 20
_diffrn_reflns_limit_h_min -16
_diffrn_reflns_limit_k_max 21
_diffrn_reflns_limit_k_min -20
_diffrn_reflns_limit_l_max 17
_diffrn_reflns_limit_l_min -21
_diffrn_reflns_number 24536
_diffrn_reflns_theta_full 24.73
_diffrn_reflns_theta_max 24.73
_diffrn_reflns_theta_min 6.41
_diffrn_source 'Enraf Nonius FR590'
_exptl_absorpt_coefficient_mu 1.519
_exptl_absorpt_correction_type none
_exptl_crystal_density_diffrn 1.540
_exptl_crystal_density_method 'not measured'
_exptl_crystal_F_000 2760
_refine_diff_density_max 0.724
_refine_diff_density_min -0.751
_refine_diff_density_rms 0.127
_refine_ls_abs_structure_details 'Flack H D (1983), Acta Cryst. A39, 876-881'
_refine_ls_abs_structure_Flack 0.18(4)
_refine_ls_extinction_method none
_refine_ls_goodness_of_fit_ref 1.063
_refine_ls_hydrogen_treatment mixed
_refine_ls_matrix_type full
_refine_ls_number_parameters 644
_refine_ls_number_reflns 9492
_refine_ls_number_restraints 30
_refine_ls_restrained_S_all 1.063
_refine_ls_R_factor_all 0.1316
_refine_ls_R_factor_gt 0.0870
_refine_ls_shift/su_max 0.198
_refine_ls_shift/su_mean 0.132
_refine_ls_structure_factor_coef Fsqd
_refine_ls_weighting_details 'calc w=1/[\s^2^(Fo^2^)+(0.1339P)^2^+20.5585P] where P=(Fo^2^+2Fc^2^)/3'
_refine_ls_weighting_scheme calc
_refine_ls_wR_factor_gt 0.2243
_refine_ls_wR_factor_ref 0.2568
_reflns_number_gt 6585
_reflns_number_total 9492
_reflns_threshold_expression >2sigma(I)
_cod_data_source_file ic100786j_si_001_2.cif
_cod_data_source_block compound2
_cod_database_code 4316380

loop_
_symmetry_equiv_pos_as_xyz
'x, y, z'
'-x+1/2, -y, z+1/2'
'x+1/2, -y+1/2, -z'
'-x, y+1/2, -z+1/2'

loop_
_atom_site_label
_atom_site_type_symbol
_atom_site_fract_x
_atom_site_fract_y
_atom_site_fract_z
_atom_site_U_iso_or_equiv
_atom_site_adp_type
_atom_site_occupancy
_atom_site_symmetry_multiplicity
_atom_site_calc_flag
_atom_site_refinement_flags
_atom_site_disorder_assembly
_atom_site_disorder_group
C1 C 0.5312(7) 0.2682(8) 0.1790(6) 0.044(3) Uani 1 1 d . . .
C2 C 0.5119(7) 0.2381(7) 0.1003(6) 0.042(3) Uani 1 1 d . . .
C3 C 0.5202(7) -0.1969(8) 0.4456(7) 0.047(3) Uani 1 1 d . . .
C4 C 0.2427(8) 0.1742(7) -0.0287(6) 0.044(3) Uani 1 1 d . . .
C5 C 0.2707(7) 0.0963(8) -0.0047(7) 0.046(3) Uani 1 1 d . . .
C6 C 0.2026(7) 0.0517(7) 0.0275(7) 0.046(3) Uani 1 1 d . . .
C7 C 0.3184(7) -0.0159(8) 0.2663(8) 0.048(3) Uani 1 1 d . . .
C8 C 0.4025(6) 0.0038(6) 0.2371(7) 0.038(3) Uani 1 1 d . . .
C9 C 0.4467(8) 0.0331(8) 0.3043(7) 0.052(3) Uani 1 1 d . . .
O1 O 0.5073(7) 0.2310(5) 0.2310(4) 0.064(3) Uani 1 1 d . . .
O2 O 0.4319(5) -0.1741(5) 0.3139(4) 0.050(2) Uani 1 1 d . . .
O3 O 0.4141(6) 0.2953(6) 0.0311(6) 0.072(3) Uani 1 1 d . . .
O4 O 0.4813(5) -0.1424(5) 0.4582(5) 0.053(2) Uani 1 1 d . . .
O5 O 0.4597(4) 0.1819(4) 0.1059(4) 0.0398(18) Uani 1 1 d . . .
O6 O 0.5789(5) 0.2121(5) 0.0711(5) 0.054(2) Uani 1 1 d . . .
O7 O 0.3117(5) -0.1784(5) 0.4287(5) 0.054(2) Uani 1 1 d . . .
O8 O 0.2811(6) 0.2286(5) -0.0060(5) 0.062(3) Uani 1 1 d . . .
O9 O 0.3496(5) -0.0343(5) 0.4845(5) 0.058(2) Uani 1 1 d . . .
O10 O 0.2054(5) 0.0357(6) 0.0914(5) 0.064(3) Uani 1 1 d . . .
O11 O 0.3271(4) 0.1011(4) 0.0486(4) 0.0398(18) Uani 1 1 d . . .
O12 O 0.3019(5) 0.0602(5) -0.0643(5) 0.057(2) Uani 1 1 d . . .
O13 O 0.4697(6) 0.0981(6) 0.2973(5) 0.061(3) Uani 1 1 d . . .
O14 O 0.4628(6) -0.0077(6) 0.3533(5) 0.061(3) Uani 1 1 d . . .
O15 O 0.3970(5) 0.0524(5) 0.1821(4) 0.0424(19) Uani 1 1 d . . .
O16 O 0.2641(5) 0.0075(7) 0.2262(5) 0.064(3) Uani 1 1 d . . .
O17 O 0.3103(5) -0.0520(6) 0.3219(5) 0.055(2) Uani 1 1 d . . .
O18 O 0.4316(6) -0.0622(6) 0.2114(5) 0.060(2) Uani 1 1 d . . .
Co1 Co 0.39419(10) -0.09519(10) 0.39554(9) 0.0481(5) Uani 1 1 d . . .
Cu1 Cu 0.29660(9) 0.06080(10) 0.14127(8) 0.0529(5) Uani 1 1 d . . .
Cu2 Cu 0.36519(9) 0.20320(9) 0.05585(9) 0.0512(4) Uani 1 1 d . . .
Cu3 Cu 0.44808(10) 0.14535(9) 0.20518(8) 0.0505(4) Uani 1 1 d . . .
Cl1 Cl 0.3069(2) 0.2029(2) 0.1876(2) 0.0723(11) Uani 1 1 d . . .
P1 P 0.1586(3) 0.3294(3) 0.3284(3) 0.0897(16) Uani 1 1 d . . .
P2 P 0.1247(4) 0.6166(5) 0.1072(4) 0.120(2) Uani 1 1 d . . .
C1P C 0.0525(8) 0.5738(10) 0.1555(10) 0.112(7) Uani 1 1 d GD . .
C12P C -0.0136(10) 0.5772(12) 0.1274(11) 0.174(12) Uani 1 1 d G . .
H12P H -0.0236 0.6064 0.0869 0.208 Uiso 1 1 calc R . .
C11P C 0.0726(14) 0.554(2) 0.2338(12) 0.26(2) Uani 1 1 d G . .
H11P H 0.1165 0.5631 0.2600 0.308 Uiso 1 1 calc R . .
C13P C -0.0760(9) 0.5303(16) 0.1642(17) 0.169(13) Uani 1 1 d G . .
H13P H -0.1260 0.5282 0.1488 0.203 Uiso 1 1 calc R . .
C14P C -0.0546(14) 0.5014(16) 0.2084(18) 0.25(2) Uani 1 1 d G . .
H14P H -0.0792 0.4566 0.2169 0.298 Uiso 1 1 calc R . .
C15P C 0.0017(18) 0.515(2) 0.2563(13) 0.31(3) Uani 1 1 d G . .
H15P H -0.0039 0.5005 0.3043 0.368 Uiso 1 1 calc R . .
C2P C 0.1557(16) 0.6955(15) 0.1565(12) 0.185(16) Uani 1 1 d GD . .
C21P C 0.1377(18) 0.7596(19) 0.1329(16) 0.203(15) Uani 1 1 d G . .
H21P H 0.1182 0.7606 0.0861 0.243 Uiso 1 1 calc R . .
C22P C 0.197(2) 0.6895(18) 0.2083(17) 0.30(2) Uani 1 1 d G . .
H22P H 0.2231 0.6465 0.2195 0.358 Uiso 1 1 calc R . .
C23P C 0.143(3) 0.8287(16) 0.168(3) 0.45(5) Uani 1 1 d G . .
H23P H 0.1290 0.8745 0.1484 0.546 Uiso 1 1 calc R . .
C24P C 0.200(3) 0.762(3) 0.255(2) 0.36(5) Uani 1 1 d G . .
H24P H 0.2228 0.7643 0.2998 0.435 Uiso 1 1 calc R . .
C25P C 0.169(3) 0.818(2) 0.226(3) 0.73(9) Uani 1 1 d G . .
H25P H 0.1657 0.8587 0.2567 0.871 Uiso 1 1 calc R . .
C3P C 0.1973(14) 0.5564(16) 0.0907(13) 0.29(5) Uani 1 1 d GD . .
C31P C 0.1869(16) 0.4816(17) 0.074(2) 0.41(4) Uani 1 1 d G . .
H31P H 0.1386 0.4614 0.0744 0.494 Uiso 1 1 calc R . .
C33P C 0.249(2) 0.4371(15) 0.058(2) 0.38(4) Uani 1 1 d G . .
H33P H 0.2419 0.3871 0.0475 0.459 Uiso 1 1 calc R . .
C32P C 0.3211(18) 0.467(2) 0.0584(16) 0.32(3) Uani 1 1 d G . .
H32P H 0.3625 0.4375 0.0476 0.380 Uiso 1 1 calc R . .
C34P C 0.3314(13) 0.542(2) 0.075(3) 0.55(6) Uani 1 1 d G . .
H34P H 0.3798 0.5622 0.0747 0.659 Uiso 1 1 calc R . .
C35P C 0.2696(17) 0.5866(16) 0.091(2) 0.45(5) Uani 1 1 d G . .
H35P H 0.2765 0.6366 0.1016 0.539 Uiso 1 1 calc R . .
C4P C 0.0865(13) 0.6509(12) 0.0227(10) 0.19(2) Uani 1 1 d GD . .
C44P C 0.0383(15) 0.6743(19) -0.1014(10) 0.180(16) Uani 1 1 d G . .
H44P H 0.0257 0.6899 -0.1479 0.217 Uiso 1 1 calc R . .
C43P C 0.0996(18) 0.5907(15) -0.0359(15) 0.26(2) Uani 1 1 d G . .
H43P H 0.1263 0.5466 -0.0306 0.307 Uiso 1 1 calc R . .
C42P C 0.0213(18) 0.7338(14) -0.0438(16) 0.31(3) Uani 1 1 d G . .
H42P H 0.0027 0.7809 -0.0545 0.366 Uiso 1 1 calc R . .
C41P C 0.0384(16) 0.7066(13) 0.0336(12) 0.36(3) Uani 1 1 d G . .
H41P H 0.0198 0.7247 0.0773 0.434 Uiso 1 1 calc R . .
C45P C 0.0622(18) 0.6168(19) -0.1005(11) 0.28(2) Uani 1 1 d G . .
H45P H 0.0580 0.5862 -0.1409 0.333 Uiso 1 1 calc R . .
C5P C 0.1208(12) 0.2986(14) 0.2416(10) 0.149(14) Uani 1 1 d GD . .
C51P C 0.1206(12) 0.2214(14) 0.2403(12) 0.22(2) Uani 1 1 d G . .
H51P H 0.1432 0.1948 0.2777 0.266 Uiso 1 1 calc R . .
C52P C 0.0865(15) 0.1838(13) 0.1832(15) 0.22(2) Uani 1 1 d G . .
H52P H 0.0863 0.1322 0.1823 0.268 Uiso 1 1 calc R . .
C53P C 0.0526(15) 0.2235(18) 0.1273(11) 0.46(4) Uani 1 1 d G . .
H53P H 0.0298 0.1984 0.0891 0.550 Uiso 1 1 calc R . .
C54P C 0.0529(18) 0.3008(18) 0.1286(11) 0.23(2) Uani 1 1 d G . .
H54P H 0.0302 0.3274 0.0912 0.276 Uiso 1 1 calc R . .
C55P C 0.0870(19) 0.3383(13) 0.1857(13) 0.61(7) Uani 1 1 d G . .
H55P H 0.0871 0.3900 0.1866 0.737 Uiso 1 1 calc R . .
C6P C 0.2292(9) 0.3997(9) 0.3107(11) 0.125(8) Uani 1 1 d GD . .
C61P C 0.2872(13) 0.3832(11) 0.2625(15) 0.22(2) Uani 1 1 d G . .
H61P H 0.2887 0.3371 0.2397 0.263 Uiso 1 1 calc R . .
C62P C 0.3429(14) 0.4357(17) 0.2483(18) 0.25(2) Uani 1 1 d G . .
H62P H 0.3817 0.4246 0.2160 0.296 Uiso 1 1 calc R . .
C63P C 0.3407(16) 0.5046(14) 0.282(2) 0.23(2) Uani 1 1 d G . .
H63P H 0.3779 0.5396 0.2728 0.275 Uiso 1 1 calc R . .
C64P C 0.2827(17) 0.5210(10) 0.3305(16) 0.199(15) Uani 1 1 d G . .
H64P H 0.2812 0.5671 0.3533 0.238 Uiso 1 1 calc R . .
C65P C 0.2270(13) 0.4686(12) 0.3447(10) 0.173(13) Uani 1 1 d G . .
H65P H 0.1882 0.4796 0.3770 0.208 Uiso 1 1 calc R . .
C8P C 0.2010(11) 0.2523(9) 0.3715(12) 0.151(14) Uani 1 1 d GD . .
C81P C 0.2793(11) 0.2511(13) 0.3754(14) 0.227(19) Uani 1 1 d G . .
H81P H 0.3070 0.2933 0.3636 0.273 Uiso 1 1 calc R . .
C82P C 0.3164(14) 0.1867(18) 0.3971(16) 0.22(2) Uani 1 1 d G . .
H82P H 0.3688 0.1859 0.3998 0.263 Uiso 1 1 calc R . .
C83P C 0.275(2) 0.1236(14) 0.4149(19) 0.241(19) Uani 1 1 d G . .
H83P H 0.2998 0.0805 0.4294 0.290 Uiso 1 1 calc R . .
C84P C 0.197(2) 0.1248(12) 0.411(3) 0.53(6) Uani 1 1 d G . .
H84P H 0.1690 0.0826 0.4227 0.634 Uiso 1 1 calc R . .
C85P C 0.1596(14) 0.1892(14) 0.389(2) 0.52(5) Uani 1 1 d G . .
H85P H 0.1072 0.1901 0.3865 0.628 Uiso 1 1 calc R . .
C7P C 0.0847(11) 0.3672(13) 0.3811(12) 0.207(18) Uani 1 1 d GD . .
C71P C 0.0786(15) 0.4120(17) 0.4422(14) 0.34(3) Uani 1 1 d G . .
H71P H 0.1209 0.4211 0.4708 0.412 Uiso 1 1 calc R . .
C73P C 0.009(2) 0.4433(17) 0.4605(18) 0.32(4) Uani 1 1 d G . .
H73P H 0.0054 0.4733 0.5014 0.389 Uiso 1 1 calc R . .
C72P C -0.0537(14) 0.430(2) 0.418(2) 0.226(19) Uani 1 1 d G . .
H72P H -0.1000 0.4506 0.4300 0.271 Uiso 1 1 calc R . .
C74P C -0.0477(13) 0.385(2) 0.357(2) 0.41(4) Uani 1 1 d G . .
H74P H -0.0899 0.3758 0.3281 0.493 Uiso 1 1 calc R . .
C75P C 0.0215(15) 0.3536(19) 0.3383(14) 0.32(3) Uani 1 1 d G . .
H75P H 0.0256 0.3236 0.2974 0.384 Uiso 1 1 calc R . .

loop_
_atom_site_aniso_label
_atom_site_aniso_U_11
_atom_site_aniso_U_22
_atom_site_aniso_U_33
_atom_site_aniso_U_23
_atom_site_aniso_U_13
_atom_site_aniso_U_12
C1 0.041(7) 0.057(9) 0.034(6) 0.000(6) 0.005(5) -0.017(6)
C2 0.051(7) 0.041(7) 0.034(6) -0.005(5) 0.005(5) -0.003(6)
C3 0.045(7) 0.048(8) 0.048(7) 0.000(6) 0.003(6) 0.008(6)
C4 0.062(8) 0.041(7) 0.029(6) 0.011(5) -0.017(6) 0.003(6)
C5 0.046(7) 0.045(7) 0.047(7) -0.005(6) -0.002(5) -0.001(6)
C6 0.045(7) 0.044(7) 0.051(7) 0.010(6) -0.016(6) -0.011(6)
C7 0.040(7) 0.048(8) 0.056(8) -0.017(7) 0.014(6) -0.007(6)
C8 0.041(6) 0.023(6) 0.049(7) -0.014(5) 0.001(5) -0.004(5)
C9 0.062(8) 0.051(9) 0.043(7) 0.002(6) -0.002(6) -0.012(7)
O1 0.116(8) 0.040(5) 0.034(4) 0.002(4) -0.006(5) -0.035(5)
O2 0.081(6) 0.034(5) 0.035(4) 0.001(3) 0.000(4) 0.012(4)
O3 0.079(7) 0.046(6) 0.091(7) 0.040(6) -0.033(6) -0.022(5)
O4 0.066(5) 0.039(5) 0.055(5) -0.018(4) -0.004(4) 0.009(5)
O5 0.048(5) 0.033(4) 0.038(4) 0.004(3) -0.002(4) -0.006(4)
O6 0.063(6) 0.039(5) 0.059(5) -0.017(4) 0.019(4) -0.006(4)
O7 0.065(6) 0.034(5) 0.064(6) -0.007(4) 0.002(5) -0.001(4)
O8 0.077(7) 0.044(6) 0.065(6) 0.008(5) -0.024(5) -0.013(5)
O9 0.064(6) 0.048(6) 0.062(5) -0.017(5) 0.009(5) -0.022(5)
O10 0.048(5) 0.081(7) 0.064(6) 0.032(5) -0.019(5) -0.020(5)
O11 0.048(4) 0.032(4) 0.039(4) 0.009(4) -0.006(4) 0.000(4)
O12 0.068(6) 0.043(5) 0.061(5) -0.018(4) -0.009(5) 0.012(5)
O13 0.088(7) 0.049(6) 0.046(5) 0.012(4) -0.031(5) -0.024(5)
O14 0.085(7) 0.056(6) 0.042(5) 0.018(4) -0.021(5) -0.034(5)
O15 0.057(5) 0.036(5) 0.034(4) 0.009(4) 0.003(4) -0.006(4)
O16 0.033(5) 0.101(8) 0.057(5) 0.010(5) -0.006(4) 0.005(5)
O17 0.054(5) 0.064(6) 0.046(5) 0.018(5) 0.007(4) -0.001(5)
O18 0.070(6) 0.061(6) 0.047(5) 0.009(5) 0.009(4) 0.018(5)
Co1 0.0556(10) 0.0404(10) 0.0482(9) 0.0019(8) 0.0037(8) 0.0034(8)
Cu1 0.0476(8) 0.0626(11) 0.0485(8) 0.0181(8) -0.0080(7) -0.0094(8)
Cu2 0.0565(9) 0.0370(9) 0.0600(9) 0.0078(8) -0.0150(7) -0.0061(7)
Cu3 0.0692(10) 0.0420(9) 0.0401(8) 0.0069(7) -0.0055(7) -0.0149(8)
Cl1 0.079(2) 0.068(2) 0.070(2) -0.0096(19) 0.0170(19) 0.018(2)
P1 0.097(3) 0.099(4) 0.072(3) -0.016(3) 0.008(2) 0.042(3)
P2 0.126(5) 0.135(6) 0.100(4) 0.002(4) -0.021(4) 0.029(4)
C1P 0.097(14) 0.086(15) 0.15(2) 0.032(14) -0.043(14) -0.025(11)
C12P 0.086(17) 0.16(2) 0.28(3) -0.04(2) -0.02(2) -0.032(16)
C11P 0.20(4) 0.35(7) 0.22(4) 0.11(4) -0.04(3) -0.03(4)
C13P 0.12(2) 0.16(3) 0.23(3) -0.01(3) -0.04(2) 0.01(2)
C14P 0.19(3) 0.19(4) 0.37(5) 0.15(4) -0.12(3) -0.03(3)
C15P 0.16(3) 0.59(8) 0.16(3) 0.17(4) -0.03(3) -0.07(4)
C2P 0.25(5) 0.15(3) 0.16(3) -0.05(2) -0.03(3) -0.05(3)
C21P 0.23(3) 0.17(3) 0.20(4) 0.01(3) 0.00(3) 0.08(3)
C22P 0.32(5) 0.19(5) 0.38(5) -0.04(4) -0.20(5) -0.03(4)
C23P 0.35(7) 0.30(7) 0.71(12) 0.29(7) 0.13(8) 0.17(6)
C24P 0.49(10) 0.35(12) 0.25(4) -0.18(6) -0.06(6) -0.18(9)
C25P 0.87(19) 0.3(2) 1.0(2) 0.21(14) 0.33(16) 0.15(14)
C3P 0.34(8) 0.41(9) 0.12(3) 0.00(4) 0.05(4) 0.27(8)
C31P 0.36(8) 0.59(13) 0.28(6) 0.00(7) 0.22(6) 0.04(8)
C33P 0.33(5) 0.43(7) 0.39(7) -0.13(6) -0.03(5) 0.32(6)
C32P 0.22(3) 0.53(9) 0.20(3) 0.20(5) 0.08(3) 0.26(5)
C34P 0.49(12) 0.21(6) 0.95(16) -0.06(8) -0.30(11) -0.07(7)
C35P 0.23(5) 0.27(7) 0.85(13) 0.01(7) 0.25(6) 0.16(6)
C4P 0.18(3) 0.15(3) 0.24(4) -0.07(3) -0.13(3) 0.08(3)
C44P 0.18(3) 0.28(4) 0.085(17) 0.03(2) -0.043(19) -0.12(3)
C43P 0.31(5) 0.21(4) 0.25(4) -0.05(4) -0.13(4) 0.00(4)
C42P 0.37(6) 0.28(7) 0.26(5) 0.11(5) -0.19(5) -0.09(5)
C41P 0.64(8) 0.09(2) 0.35(5) 0.09(3) -0.32(6) -0.15(4)
C45P 0.48(7) 0.17(3) 0.19(4) 0.06(3) -0.02(4) 0.12(4)
C5P 0.14(3) 0.20(4) 0.107(19) -0.01(2) -0.013(19) 0.01(3)
C51P 0.12(2) 0.34(6) 0.20(3) -0.09(4) -0.03(2) -0.09(3)
C52P 0.19(3) 0.35(6) 0.13(3) -0.01(3) 0.05(3) -0.12(4)
C53P 0.38(6) 0.90(14) 0.09(3) -0.12(5) 0.06(3) -0.31(8)
C54P 0.41(6) 0.15(2) 0.13(3) -0.03(2) 0.00(3) 0.03(3)
C55P 0.92(16) 0.86(15) 0.06(2) 0.08(5) 0.00(5) -0.42(13)
C6P 0.092(16) 0.103(17) 0.18(2) 0.025(18) 0.002(16) 0.015(13)
C61P 0.17(3) 0.090(19) 0.40(6) -0.07(3) 0.15(3) -0.013(18)
C62P 0.29(5) 0.16(3) 0.30(5) -0.07(3) 0.16(4) -0.05(3)
C63P 0.13(3) 0.20(5) 0.36(5) -0.09(4) 0.07(3) -0.06(3)
C64P 0.28(4) 0.10(3) 0.22(4) -0.05(3) -0.01(3) -0.02(3)
C65P 0.24(3) 0.10(2) 0.18(2) -0.07(2) -0.09(2) 0.06(2)
C8P 0.128(18) 0.048(11) 0.28(4) -0.030(17) -0.09(2) 0.019(12)
C81P 0.28(4) 0.23(3) 0.17(3) 0.10(2) 0.04(3) 0.17(3)
C82P 0.28(6) 0.20(5) 0.17(3) 0.00(4) -0.06(4) -0.05(5)
C83P 0.28(5) 0.19(4) 0.26(4) 0.02(3) 0.10(4) 0.01(4)
C84P 0.26(6) 0.17(5) 1.15(19) 0.13(8) 0.14(9) 0.10(5)
C85P 0.47(10) 0.40(9) 0.70(11) 0.29(9) -0.33(9) -0.29(8)
C7P 0.15(2) 0.33(4) 0.14(2) 0.00(3) 0.037(19) 0.18(3)
C71P 0.32(6) 0.49(8) 0.21(4) 0.19(5) -0.06(4) -0.06(6)
C73P 0.19(3) 0.29(6) 0.50(10) -0.13(6) 0.12(5) 0.11(4)
C72P 0.24(5) 0.14(3) 0.30(5) 0.03(3) 0.02(4) 0.04(3)
C74P 0.65(11) 0.27(8) 0.31(6) -0.17(6) 0.20(7) -0.08(8)
C75P 0.11(3) 0.51(8) 0.34(6) 0.18(6) 0.06(3) 0.10(4)

loop_
_atom_type_symbol
_atom_type_description
_atom_type_scat_dispersion_real
_atom_type_scat_dispersion_imag
_atom_type_scat_source
C C 0.0033 0.0016 'International Tables Vol C Tables 4.2.6.8 and 6.1.1.4'
H H 0.0000 0.0000 'International Tables Vol C Tables 4.2.6.8 and 6.1.1.4'
O O 0.0106 0.0060 'International Tables Vol C Tables 4.2.6.8 and 6.1.1.4'
Co Co 0.3494 0.9721 'International Tables Vol C Tables 4.2.6.8 and 6.1.1.4'
Cu Cu 0.3201 1.2651 'International Tables Vol C Tables 4.2.6.8 and 6.1.1.4'
Cl Cl 0.1484 0.1585 'International Tables Vol C Tables 4.2.6.8 and 6.1.1.4'
P P 0.1023 0.0942 'International Tables Vol C Tables 4.2.6.8 and 6.1.1.4'

loop_
_geom_angle_atom_site_label_1
_geom_angle_atom_site_label_2
_geom_angle_atom_site_label_3
_geom_angle
_geom_angle_site_symmetry_1
_geom_angle_site_symmetry_3
_geom_angle_publ_flag
O2 C1 O1 123.4(11) 4_655 . ?
O2 C1 C2 119.9(10) 4_655 . ?
O1 C1 C2 116.7(11) . . ?
O5 C2 O6 110.9(10) . . ?
O5 C2 C3 110.5(10) . 4_655 ?
O6 C2 C3 110.9(10) . 4_655 ?
O5 C2 C1 109.1(9) . . ?
O6 C2 C1 106.6(9) . . ?
C3 C2 C1 108.8(10) 4_655 . ?
O4 C3 O3 123.3(13) . 4_645 ?
O4 C3 C2 120.2(11) . 4_645 ?
O3 C3 C2 116.4(11) 4_645 4_645 ?
O7 C4 O8 125.3(11) 2_554 . ?
O7 C4 C5 118.8(11) 2_554 . ?
O8 C4 C5 115.7(10) . . ?
O12 C5 O11 107.4(10) . . ?
O12 C5 C4 108.8(10) . . ?
O11 C5 C4 111.8(10) . . ?
O12 C5 C6 111.5(11) . . ?
O11 C5 C6 108.3(10) . . ?
C4 C5 C6 109.0(10) . . ?
O10 C6 O9 125.7(12) . 2_554 ?
O10 C6 C5 117.3(11) . . ?
O9 C6 C5 117.0(10) 2_554 . ?
O17 C7 O16 124.7(11) . . ?
O17 C7 C8 120.2(12) . . ?
O16 C7 C8 115.1(12) . . ?
O15 C8 O18 109.2(9) . . ?
O15 C8 C9 114.6(10) . . ?
O18 C8 C9 112.2(11) . . ?
O15 C8 C7 109.1(10) . . ?
O18 C8 C7 105.7(9) . . ?
C9 C8 C7 105.7(10) . . ?
O14 C9 O13 125.2(12) . . ?
O14 C9 C8 120.8(12) . . ?
O13 C9 C8 113.5(11) . . ?
C1 O1 Cu3 115.2(8) . . ?
C1 O2 Co1 129.7(8) 4_645 . ?
C3 O3 Cu2 115.7(9) 4_655 . ?
C3 O4 Co1 129.2(8) . . ?
C2 O5 Cu2 113.4(7) . . ?
C2 O5 Cu3 112.8(6) . . ?
Cu2 O5 Cu3 114.8(4) . . ?
C4 O7 Co1 130.8(8) 2 . ?
C4 O8 Cu2 115.3(8) . . ?
C6 O9 Co1 129.2(8) 2 . ?
C6 O10 Cu1 116.5(8) . . ?
C5 O11 Cu1 113.4(7) . . ?
C5 O11 Cu2 110.4(7) . . ?
Cu1 O11 Cu2 112.8(4) . . ?
C9 O13 Cu3 116.1(8) . . ?
C9 O14 Co1 126.2(9) . . ?
C8 O15 Cu1 114.2(7) . . ?
C8 O15 Cu3 111.1(6) . . ?
Cu1 O15 Cu3 116.4(4) . . ?
C7 O16 Cu1 114.1(8) . . ?
C7 O17 Co1 129.7(8) . . ?
O4 Co1 O9 93.2(4) . . ?
O4 Co1 O14 94.6(4) . . ?
O9 Co1 O14 96.5(4) . . ?
O4 Co1 O17 174.2(3) . . ?
O9 Co1 O17 92.5(4) . . ?
O14 Co1 O17 84.1(4) . . ?
O4 Co1 O2 83.8(3) . . ?
O9 Co1 O2 170.2(4) . . ?
O14 Co1 O2 93.1(4) . . ?
O17 Co1 O2 90.6(4) . . ?
O4 Co1 O7 93.4(4) . . ?
O9 Co1 O7 83.6(3) . . ?
O14 Co1 O7 171.9(4) . . ?
O17 Co1 O7 87.8(4) . . ?
O2 Co1 O7 87.2(4) . . ?
O10 Cu1 O16 91.2(4) . . ?
O10 Cu1 O11 84.2(4) . . ?
O16 Cu1 O11 171.8(4) . . ?
O10 Cu1 O15 160.7(4) . . ?
O16 Cu1 O15 85.4(3) . . ?
O11 Cu1 O15 96.7(3) . . ?
O10 Cu1 Cl1 115.6(4) . . ?
O16 Cu1 Cl1 103.5(4) . . ?
O11 Cu1 Cl1 84.6(3) . . ?
O15 Cu1 Cl1 83.6(3) . . ?
O3 Cu2 O8 90.2(4) . . ?
O3 Cu2 O5 84.0(4) . . ?
O8 Cu2 O5 171.3(4) . . ?
O3 Cu2 O11 160.9(5) . . ?
O8 Cu2 O11 85.2(4) . . ?
O5 Cu2 O11 98.2(3) . . ?
O3 Cu2 Cl1 113.4(4) . . ?
O8 Cu2 Cl1 104.0(3) . . ?
O5 Cu2 Cl1 84.3(2) . . ?
O11 Cu2 Cl1 85.8(2) . . ?
O1 Cu3 O13 91.6(4) . . ?
O1 Cu3 O15 174.1(4) . . ?
O13 Cu3 O15 84.6(4) . . ?
O1 Cu3 O5 84.6(3) . . ?
O13 Cu3 O5 161.3(4) . . ?
O15 Cu3 O5 97.6(3) . . ?
O1 Cu3 Cl1 103.0(4) . . ?
O13 Cu3 Cl1 116.9(4) . . ?
O15 Cu3 Cl1 82.8(3) . . ?
O5 Cu3 Cl1 81.8(3) . . ?
Cu2 Cl1 Cu1 74.78(11) . . ?
Cu2 Cl1 Cu3 75.62(11) . . ?
Cu1 Cl1 Cu3 74.94(11) . . ?
C8P P1 C7P 111.7(9) . . ?
C8P P1 C6P 109.7(8) . . ?
C7P P1 C6P 110.1(9) . . ?
C8P P1 C5P 108.2(9) . . ?
C7P P1 C5P 109.2(9) . . ?
C6P P1 C5P 108.0(8) . . ?
C3P P2 C1P 111.4(11) . . ?
C3P P2 C2P 111.5(10) . . ?
C1P P2 C2P 108.7(9) . . ?
C3P P2 C4P 110.1(9) . . ?
C1P P2 C4P 108.5(9) . . ?
C2P P2 C4P 106.5(10) . . ?
C12P C1P C11P 127.2 . . ?
C12P C1P P2 116.4(12) . . ?
C11P C1P P2 114.6(12) . . ?
C1P C12P C13P 116.7 . . ?
C1P C12P H12P 121.7 . . ?
C13P C12P H12P 121.7 . . ?
C15P C11P C1P 100.1 . . ?
C15P C11P H11P 129.9 . . ?
C1P C11P H11P 129.9 . . ?
C14P C13P C12P 110.9 . . ?
C14P C13P H13P 124.6 . . ?
C12P C13P H13P 124.6 . . ?
C13P C14P C15P 133.5 . . ?
C13P C14P H14P 113.3 . . ?
C15P C14P H14P 113.3 . . ?
C14P C15P C11P 121.6 . . ?
C14P C15P H15P 119.2 . . ?
C11P C15P H15P 119.2 . . ?
C22P C2P C21P 120.2 . . ?
C22P C2P P2 121(2) . . ?
C21P C2P P2 118(2) . . ?
C2P C21P C23P 129.1 . . ?
C2P C21P H21P 115.5 . . ?
C23P C21P H21P 115.5 . . ?
C2P C22P C24P 112.4 . . ?
C2P C22P H22P 123.8 . . ?
C24P C22P H22P 123.8 . . ?
C25P C23P C21P 107.1 . . ?
C25P C23P C74P 127(6) . 4 ?
C21P C23P C74P 107(3) . 4 ?
C25P C23P H23P 126.4 . . ?
C21P C23P H23P 126.4 . . ?
C74P C23P H23P 41.3 4 . ?
C25P C24P C22P 114.9 . . ?
C25P C24P H24P 122.5 . . ?
C22P C24P H24P 122.5 . . ?
C23P C25P C24P 132.9 . . ?
C23P C25P H25P 113.6 . . ?
C24P C25P H25P 113.6 . . ?
C31P C3P C35P 120.0 . . ?
C31P C3P P2 124(2) . . ?
C35P C3P P2 116.4(19) . . ?
C3P C31P C33P 120.0 . . ?
C3P C31P H31P 120.0 . . ?
C33P C31P H31P 120.0 . . ?
C31P C33P C32P 120.0 . . ?
C31P C33P H33P 120.0 . . ?
C32P C33P H33P 120.0 . . ?
C34P C32P C33P 120.0 . . ?
C34P C32P H32P 120.0 . . ?
C33P C32P H32P 120.0 . . ?
C32P C34P C35P 120.0 . . ?
C32P C34P H34P 120.0 . . ?
C35P C34P H34P 120.0 . . ?
C34P C35P C3P 120.0 . . ?
C34P C35P H35P 120.0 . . ?
C3P C35P H35P 120.0 . . ?
C41P C4P C43P 136.8 . . ?
C41P C4P P2 111.5(14) . . ?
C43P C4P P2 107.9(14) . . ?
C45P C44P C42P 135.1 . . ?
C45P C44P H44P 112.4 . . ?
C42P C44P H44P 112.4 . . ?
C45P C43P C4P 106.3 . . ?
C45P C43P H43P 126.9 . . ?
C4P C43P H43P 126.9 . . ?
C44P C42P C41P 112.4 . . ?
C44P C42P H42P 123.8 . . ?
C41P C42P H42P 123.8 . . ?
C4P C41P C42P 103.0 . . ?
C4P C41P H41P 128.5 . . ?
C42P C41P H41P 128.5 . . ?
C44P C45P C43P 119.1 . . ?
C44P C45P H45P 120.4 . . ?
C43P C45P H45P 120.4 . . ?
C51P C5P C55P 120.0 . . ?
C51P C5P P1 108.7(15) . . ?
C55P C5P P1 130.8(15) . . ?
C52P C51P C5P 120.0 . . ?
C52P C51P H51P 120.0 . . ?
C5P C51P H51P 120.0 . . ?
C53P C52P C51P 120.0 . . ?
C53P C52P H52P 120.0 . . ?
C51P C52P H52P 120.0 . . ?
C54P C53P C52P 120.0 . . ?
C54P C53P H53P 120.0 . . ?
C52P C53P H53P 120.0 . . ?
C55P C54P C53P 120.0 . . ?
C55P C54P H54P 120.0 . . ?
C53P C54P H54P 120.0 . . ?
C54P C55P C5P 120.0 . . ?
C54P C55P H55P 120.0 . . ?
C5P C55P H55P 120.0 . . ?
C61P C6P C65P 120.0 . . ?
C61P C6P P1 118.5(13) . . ?
C65P C6P P1 121.5(13) . . ?
C6P C61P C62P 120.0 . . ?
C6P C61P H61P 120.0 . . ?
C62P C61P H61P 120.0 . . ?
C61P C62P C63P 120.0 . . ?
C61P C62P H62P 120.0 . . ?
C63P C62P H62P 120.0 . . ?
C64P C63P C62P 120.0 . . ?
C64P C63P H63P 120.0 . . ?
C62P C63P H63P 120.0 . . ?
C63P C64P C65P 120.0 . . ?
C63P C64P H64P 120.0 . . ?
C65P C64P H64P 120.0 . . ?
C64P C65P C6P 120.0 . . ?
C64P C65P H65P 120.0 . . ?
C6P C65P H65P 120.0 . . ?
C81P C8P C85P 120.0 . . ?
C81P C8P P1 117.4(15) . . ?
C85P C8P P1 121.6(14) . . ?
C8P C81P C82P 120.0 . . ?
C8P C81P H81P 120.0 . . ?
C82P C81P H81P 120.0 . . ?
C81P C82P C83P 120.0 . . ?
C81P C82P H82P 120.0 . . ?
C83P C82P H82P 120.0 . . ?
C84P C83P C82P 120.0 . . ?
C84P C83P H83P 120.0 . . ?
C82P C83P H83P 120.0 . . ?
C83P C84P C85P 120.0 . . ?
C83P C84P H84P 120.0 . . ?
C85P C84P H84P 120.0 . . ?
C84P C85P C8P 120.0 . . ?
C84P C85P H85P 120.0 . . ?
C8P C85P H85P 120.0 . . ?
C71P C7P C75P 120.0 . . ?
C71P C7P P1 136.6(16) . . ?
C75P C7P P1 102.5(16) . . ?
C73P C71P C7P 120.0 . . ?
C73P C71P H71P 120.0 . . ?
C7P C71P H71P 120.0 . . ?
C72P C73P C71P 120.0 . . ?
C72P C73P H73P 120.0 . . ?
C71P C73P H73P 120.0 . . ?
C74P C72P C73P 120.0 . . ?
C74P C72P H72P 120.0 . . ?
C73P C72P H72P 120.0 . . ?
C72P C74P C75P 120.0 . . ?
C72P C74P C23P 114(4) . 4_545 ?
C75P C74P C23P 119(2) . 4_545 ?
C72P C74P H74P 120.0 . . ?
C75P C74P H74P 120.0 . . ?
C23P C74P H74P 27.5 4_545 . ?
C74P C75P C7P 120.0 . . ?
C74P C75P H75P 120.0 . . ?
C7P C75P H75P 120.0 . . ?

loop_
_geom_bond_atom_site_label_1
_geom_bond_atom_site_label_2
_geom_bond_distance
_geom_bond_site_symmetry_2
_geom_bond_publ_flag
C1 O2 1.234(15) 4_655 ?
C1 O1 1.243(14) . ?
C1 C2 1.587(17) . ?
C2 O5 1.375(15) . ?
C2 O6 1.385(15) . ?
C2 C3 1.550(18) 4_655 ?
C3 O4 1.221(15) . ?
C3 O3 1.249(16) 4_645 ?
C3 C2 1.550(18) 4_645 ?
C4 O7 1.246(14) 2_554 ?
C4 O8 1.262(16) . ?
C4 C5 1.551(19) . ?
C5 O12 1.390(15) . ?
C5 O11 1.405(15) . ?
C5 C6 1.565(18) . ?
C6 O10 1.213(15) . ?
C6 O9 1.258(15) 2_554 ?
C7 O17 1.224(17) . ?
C7 O16 1.285(17) . ?
C7 C8 1.622(17) . ?
C8 O15 1.344(15) . ?
C8 O18 1.377(15) . ?
C8 C9 1.559(17) . ?
C9 O14 1.199(16) . ?
C9 O13 1.244(17) . ?
O1 Cu3 1.925(9) . ?
O2 C1 1.234(15) 4_645 ?
O2 Co1 2.176(8) . ?
O3 C3 1.249(16) 4_655 ?
O3 Cu2 1.925(10) . ?
O4 Co1 2.106(9) . ?
O5 Cu2 1.949(8) . ?
O5 Cu3 1.957(7) . ?
O7 C4 1.246(14) 2 ?
O7 Co1 2.179(9) . ?
O8 Cu2 1.931(10) . ?
O9 C6 1.258(15) 2 ?
O9 Co1 2.125(9) . ?
O10 Cu1 1.913(9) . ?
O11 Cu1 1.933(8) . ?
O11 Cu2 1.962(8) . ?
O13 Cu3 1.938(8) . ?
O14 Co1 2.136(9) . ?
O15 Cu1 1.937(8) . ?
O15 Cu3 1.948(8) . ?
O16 Cu1 1.924(10) . ?
O17 Co1 2.157(9) . ?
Cu1 Cl1 2.701(5) . ?
Cu2 Cl1 2.640(4) . ?
Cu3 Cl1 2.726(5) . ?
P1 C8P 1.766(18) . ?
P1 C7P 1.766(16) . ?
P1 C6P 1.808(17) . ?
P1 C5P 1.821(17) . ?
P2 C3P 1.71(2) . ?
P2 C1P 1.738(16) . ?
P2 C2P 1.77(2) . ?
P2 C4P 1.809(17) . ?
C1P C12P 1.2814 . ?
C1P C11P 1.5315 . ?
C12P C13P 1.5478 . ?
C12P H12P 0.9300 . ?
C11P C15P 1.4920 . ?
C11P H11P 0.9300 . ?
C13P C14P 1.0386 . ?
C13P H13P 0.9300 . ?
C14P C15P 1.3556 . ?
C14P H14P 0.9300 . ?
C15P H15P 0.9300 . ?
C2P C22P 1.2022 . ?
C2P C21P 1.2721 . ?
C21P C23P 1.4022 . ?
C21P H21P 0.9300 . ?
C22P C24P 1.5637 . ?
C22P H22P 0.9300 . ?
C23P C25P 1.1864 . ?
C23P C74P 2.0(2) 4 ?
C23P H23P 0.9300 . ?
C24P C25P 1.2545 . ?
C24P H24P 0.9300 . ?
C25P H25P 0.9300 . ?
C3P C31P 1.3900 . ?
C3P C35P 1.3900 . ?
C31P C33P 1.3900 . ?
C31P H31P 0.9300 . ?
C33P C32P 1.3900 . ?
C33P H33P 0.9300 . ?
C32P C34P 1.3900 . ?
C32P H32P 0.9300 . ?
C34P C35P 1.3900 . ?
C34P H34P 0.9300 . ?
C35P H35P 0.9300 . ?
C4P C41P 1.3296 . ?
C4P C43P 1.5480 . ?
C44P C45P 1.1181 . ?
C44P C42P 1.5374 . ?
C44P H44P 0.9300 . ?
C43P C45P 1.4415 . ?
C43P H43P 0.9300 . ?
C42P C41P 1.5395 . ?
C42P H42P 0.9300 . ?
C41P H41P 0.9300 . ?
C45P H45P 0.9300 . ?
C5P C51P 1.3900 . ?
C5P C55P 1.3900 . ?
C51P C52P 1.3900 . ?
C51P H51P 0.9300 . ?
C52P C53P 1.3900 . ?
C52P H52P 0.9300 . ?
C53P C54P 1.3900 . ?
C53P H53P 0.9300 . ?
C54P C55P 1.3900 . ?
C54P H54P 0.9300 . ?
C55P H55P 0.9300 . ?
C6P C61P 1.3900 . ?
C6P C65P 1.3900 . ?
C61P C62P 1.3900 . ?
C61P H61P 0.9300 . ?
C62P C63P 1.3900 . ?
C62P H62P 0.9300 . ?
C63P C64P 1.3900 . ?
C63P H63P 0.9300 . ?
C64P C65P 1.3900 . ?
C64P H64P 0.9300 . ?
C65P H65P 0.9300 . ?
C8P C81P 1.3900 . ?
C8P C85P 1.3900 . ?
C81P C82P 1.3900 . ?
C81P H81P 0.9300 . ?
C82P C83P 1.3900 . ?
C82P H82P 0.9300 . ?
C83P C84P 1.3900 . ?
C83P H83P 0.9300 . ?
C84P C85P 1.3900 . ?
C84P H84P 0.9300 . ?
C85P H85P 0.9300 . ?
C7P C71P 1.3900 . ?
C7P C75P 1.3900 . ?
C71P C73P 1.3900 . ?
C71P H71P 0.9300 . ?
C73P C72P 1.3900 . ?
C73P H73P 0.9300 . ?
C72P C74P 1.3900 . ?
C72P H72P 0.9300 . ?
C74P C75P 1.3900 . ?
C74P C23P 2.0(3) 4_545 ?
C74P H74P 0.9300 . ?
C75P H75P 0.9300 . ?
